data_9011313
loop_
_publ_author_name
'Evain, M.'
'Bindi, L.'
'Menchetti, S.'

_publ_section_title
;
 Structural compexity in minerals: twinning, polytypism and disorder
 in the crystal structure of polybasite, (Ag,Cu)16(Sb,As)2S11
 Sample: T = 120 K
 Sample: polytype 221
;
_journal_issue 3
_journal_name_full 'Acta Crystallographica, Section B'
_journal_page_first 447
_journal_page_last 456
_journal_paper_doi 10.1107/S010876810600975X
_journal_volume 62
_journal_year 2006
_chemical_compound_source 'Hidalgo, Mexico'
_chemical_formula_sum 'Ag29.04 Cu2.96 S22 Sb4'
_chemical_name_mineral Polybasite
_space_group_IT_number 150
_symmetry_space_group_name_Hall 'P 3 2"'
_symmetry_space_group_name_H-M 'P 3 2 1'
_cell_angle_alpha 90
_cell_angle_beta 90
_cell_angle_gamma 120
_cell_formula_units_Z 2
_cell_length_a 15.0954
_cell_length_b 15.0954
_cell_length_c 11.8825
_cell_volume 2344.918
_database_code_amcsd 0009938
_diffrn_ambient_temperature 120
_exptl_crystal_density_diffrn 6.392
_cod_original_formula_sum 'Sb4 Ag29.04 Cu2.96 S22'
_cod_database_code 9011313

loop_
_space_group_symop_operation_xyz
x,y,z
y,x,-z
-y,x-y,z
-x,-x+y,-z
-x+y,-x,z
x-y,-y,-z

loop_
_atom_site_aniso_label
_atom_site_aniso_U_11
_atom_site_aniso_U_22
_atom_site_aniso_U_33
_atom_site_aniso_U_12
_atom_site_aniso_U_13
_atom_site_aniso_U_23
Sb1 0.01370 0.01370 0.01130 0.00687 0.00000 0.00000
Sb2 0.01299 0.01127 0.01014 0.00659 0.00027 -0.00019
Ag1 0.01810 0.01940 0.01930 0.01050 0.00089 -0.00345
Ag2 0.01380 0.02300 0.03160 0.00480 -0.00450 -0.00580
Cu2_1 0.01380 0.02300 0.03160 0.00480 -0.00450 -0.00580
Ag3 0.02880 0.05150 0.04770 0.02550 0.01440 0.02670
Cu3 0.02880 0.05150 0.04770 0.02550 0.01440 0.02670
Ag4 0.01930 0.01600 0.02160 0.00350 0.00119 0.00045
Ag5 0.02320 0.02630 0.02160 0.01310 -0.00162 -0.00770
Ag6 0.03680 0.02200 0.01720 0.01680 -0.00340 -0.00234
Ag7 0.03500 0.01170 0.02200 0.00460 -0.00830 0.00048
Ag8 0.07690 0.01520 0.01650 0.01600 -0.00530 0.00050
Ag9 0.02730 0.02150 0.02450 0.01870 -0.00800 -0.00499
Ag10 0.06830 0.01270 0.01740 0.00400 -0.00150 0.00146
Cu1 0.01550 0.01360 0.00770 0.00780 -0.00110 -0.00057
Cu2_2 0.01850 0.01850 0.00880 0.00920 0.00000 0.00000
S1 0.01460 0.01150 0.01600 0.00730 -0.00010 -0.00090
S2 0.01100 0.02270 0.01600 0.00840 0.00060 0.00130
S3 0.01910 0.01700 0.01380 0.01300 0.00220 0.00180
S4 0.01110 0.01140 0.02180 0.00500 -0.00130 0.00080
S5 0.01350 0.01090 0.00860 0.00610 0.00070 0.00120
S6 0.01080 0.01080 0.00870 0.00540 0.00000 0.00000
S7 0.01620 0.01180 0.01020 0.00850 -0.00300 -0.00140
S8 0.00990 0.00990 0.01070 0.00500 0.00000 0.00000
S9 0.02650 0.02650 0.02190 -0.00580 -0.01020 0.01020
S10 0.03900 0.03900 0.02700 -0.01400 -0.02000 0.02000

loop_
_atom_site_label
_atom_site_fract_x
_atom_site_fract_y
_atom_site_fract_z
_atom_site_occupancy
_atom_site_U_iso_or_equiv
Sb1 0.33333 0.66667 0.08748 1.00000 0.01290
Sb2 0.33285 0.15587 0.08778 1.00000 0.01120
Ag1 0.36661 0.42990 0.10137 1.00000 0.01840
Ag2 0.09007 0.42358 0.14418 0.78500 0.02470
Cu2_1 0.09007 0.42358 0.14418 0.21500 0.02470
Ag3 0.07708 0.14671 0.12156 0.89500 0.04030
Cu3 0.07708 0.14671 0.12156 0.10500 0.04030
Ag4 0.56682 0.41741 0.11845 1.00000 0.02130
Ag5 0.34923 0.55037 0.39194 1.00000 0.02340
Ag6 0.27335 0.07446 0.39259 1.00000 0.02440
Ag7 0.13137 0.17613 0.37640 1.00000 0.02600
Ag8 0.52806 0.16567 0.37649 1.00000 0.03930
Ag9 0.09891 0.41993 0.39861 1.00000 0.02150
Ag10 0.37973 0.30736 0.36194 1.00000 0.04000
Cu1 0.00000 0.51322 0.50000 1.00000 0.01210
Cu2_2 0.00000 0.00000 0.50000 1.00000 0.01530
S1 0.26964 0.50882 0.19090 1.00000 0.01370
S2 -0.00297 0.24192 0.20453 1.00000 0.01660
S3 0.26011 0.24957 0.17635 1.00000 0.01490
S4 0.48834 0.24179 0.19616 1.00000 0.01500
S5 0.49297 0.50299 0.31858 1.00000 0.01100
S6 0.00000 0.00000 0.31890 1.00000 0.01010
S7 0.20146 0.34647 0.46132 1.00000 0.01210
S8 0.33333 0.66667 0.54000 1.00000 0.01020
S9 0.53714 0.53714 0.00000 1.00000 0.03350
S10 0.03230 0.03230 0.00000 0.33333 0.05000

loop_
_cod_changelog_entry_id
_cod_changelog_entry_author
_cod_changelog_entry_date
_cod_changelog_entry_text
1
;cod-tools version 3.10.1
Id: cif_fix_AMCSD_atom_labels 10224 2024-08-07 11:09:31Z saulius
;
2024-08-07T19:40:03+03:00
;Changed the following '_atom_site_label' values:
the first duplicated label 'Cu2'  converted to 'Cu2_1'
duplicated label 'Cu2' at index 15 converted to 'Cu2_2'
;

loop_
_cod_related_entry_id
_cod_related_entry_database
_cod_related_entry_code
1 AMCSD 0009938
